data_4088822
loop_
_publ_author_name
'Lee, Heejun'
'Campbell, Michael G.'
'Hern\'andez S\'anchez, Ra\'ul'
'B\"orgel, Jonas'
'Raynaud, Jean'
'Parker, Sarah E.'
'Ritter, Tobias'

_publ_section_title
;
 Mechanistic Insight Into High-Spin Iron(I)-Catalyzed Butadiene
 Dimerization
;
_journal_issue 17
_journal_name_full Organometallics
_journal_page_first 2923
_journal_paper_doi 10.1021/acs.organomet.6b00474
_journal_volume 35
_journal_year 2016
_chemical_formula_moiety 'C28 H36 Fe N2'
_chemical_formula_sum 'C28 H36 Fe N2'
_chemical_formula_weight 456.46
_space_group_crystal_system monoclinic
_space_group_IT_number 15
_space_group_name_Hall '-C 2yc'
_space_group_name_H-M_alt 'C 1 2/c 1'
_symmetry_Int_Tables_number 15
_audit_creation_date 2015-11-13
_audit_creation_method
;
Olex2 1.2
(compiled 2015.01.26 svn.r3150 for OlexSys, GUI svn.r4998)
;
_cell_angle_alpha 90
_cell_angle_beta 97.542(2)
_cell_angle_gamma 90
_cell_formula_units_Z 4
_cell_length_a 13.760(1)
_cell_length_b 13.7555(10)
_cell_length_c 12.8368(10)
_cell_measurement_reflns_used 1650
_cell_measurement_temperature 100
_cell_measurement_theta_max 20.19
_cell_measurement_theta_min 2.52
_cell_volume 2408.7(3)
_computing_cell_refinement 'SAINT 7.46A (Bruker-AXS, 2009)'
_computing_data_collection 'APEX2 v2009. 3. 0 (Bruker-AXS, 2009)'
_computing_data_reduction 'SAINT 7.46A (Bruker-AXS, 2009)'
_computing_molecular_graphics 'Bruker SHELXTL'
_computing_publication_material 'Bruker SHELXTL'
_computing_structure_refinement 'SHELXL-97 (Sheldrick, 2008)'
_computing_structure_solution 'SHELXL-97 (Sheldrick, 2008)'
_diffrn_ambient_temperature 100.0
_diffrn_measured_fraction_theta_full 0.9991
_diffrn_measured_fraction_theta_max 0.9991
_diffrn_measurement_device_type 'Bruker APEX-II CCD'
_diffrn_measurement_method '\f and \w scans'
_diffrn_radiation_type 'Mo K\a'
_diffrn_radiation_wavelength 0.71073
_diffrn_reflns_av_R_equivalents 0.0577
_diffrn_reflns_av_unetI/netI 0.0853
_diffrn_reflns_limit_h_max 16
_diffrn_reflns_limit_h_min -16
_diffrn_reflns_limit_k_max 16
_diffrn_reflns_limit_k_min -16
_diffrn_reflns_limit_l_max 15
_diffrn_reflns_limit_l_min -15
_diffrn_reflns_number 10107
_diffrn_reflns_theta_full 25.8353
_diffrn_reflns_theta_max 25.84
_diffrn_reflns_theta_min 2.10
_diffrn_standards_number 0
_exptl_absorpt_coefficient_mu 0.643
_exptl_absorpt_correction_T_max 0.9645
_exptl_absorpt_correction_T_min 0.7719
_exptl_absorpt_correction_type multi-scan
_exptl_absorpt_process_details 'SADABS (Sheldrick, 2009)'
_exptl_crystal_colour red
_exptl_crystal_colour_primary red
_exptl_crystal_density_diffrn 1.2586
_exptl_crystal_description plate
_exptl_crystal_F_000 977.7021
_exptl_crystal_size_max 0.6
_exptl_crystal_size_mid 0.33
_exptl_crystal_size_min 0.22
_refine_diff_density_max 0.5793
_refine_diff_density_min -0.4473
_refine_diff_density_rms 0.0926
_refine_ls_d_res_high 0.8155
_refine_ls_d_res_low 9.6859
_refine_ls_goodness_of_fit_ref 0.8169
_refine_ls_hydrogen_treatment mixed
_refine_ls_matrix_type full
_refine_ls_number_constraints 28
_refine_ls_number_parameters 143
_refine_ls_number_reflns 2324
_refine_ls_number_restraints 0
_refine_ls_restrained_S_all 0.8169
_refine_ls_R_factor_all 0.0575
_refine_ls_R_factor_gt 0.0339
_refine_ls_shift/su_max 0.0000
_refine_ls_shift/su_mean 0.0000
_refine_ls_structure_factor_coef Fsqd
_refine_ls_weighting_details 'w=1/[\s^2^(Fo^2^)+(0.0320P)^2^] where P=(Fo^2^+2Fc^2^)/3'
_refine_ls_weighting_scheme calc
_refine_ls_wR_factor_gt 0.0658
_refine_ls_wR_factor_ref 0.0695
_reflns_Friedel_coverage 0.0
_reflns_limit_h_max 16
_reflns_limit_h_min -16
_reflns_limit_k_max 16
_reflns_limit_k_min 0
_reflns_limit_l_max 15
_reflns_limit_l_min 0
_reflns_number_gt 1601
_reflns_number_total 2324
_reflns_threshold_expression I>=2u(I)
_cod_data_source_file om6b00474_si_002.cif
_cod_data_source_block Complex_2_isomer
_cod_database_code 4088822
_olex2_refinement_description
;
1. Fixed Uiso
 At 1.2 times of:
  All C(H) groups, All C(H,H) groups
 At 1.5 times of:
  All C(H,H,H) groups
2.a Ternary CH refined with riding coordinates:
 C008(H008), C00A(H00d)
2.b Secondary CH2 refined with riding coordinates:
 C00F(H00m,H00n), C00G(H00o,H00p)
2.c Aromatic/amide H refined with riding coordinates:
 C009(H009), C00B(H00e), C00C(H00f)
2.d Idealised Me refined as rotating group:
 C007(H00a,H00b,H00c), C00D(H00g,H00h,H00i), C00E(H00j,H00k,H00l)
;
_olex2_submission_special_instructions 'No special instructions were received'

loop_
_space_group_symop_id
_space_group_symop_operation_xyz
1 x,y,z
2 -x,y,-z+1/2
3 -x,-y,-z
4 x,-y,z-1/2
5 x+1/2,y+1/2,z
6 -x+1/2,y+1/2,-z+1/2
7 -x+1/2,-y+1/2,-z
8 x+1/2,-y+1/2,z-1/2

loop_
_atom_site_label
_atom_site_type_symbol
_atom_site_fract_x
_atom_site_fract_y
_atom_site_fract_z
_atom_site_U_iso_or_equiv
_atom_site_adp_type
_atom_site_occupancy
_atom_site_site_symmetry_order
_atom_site_refinement_flags_posn
_atom_site_refinement_flags_adp
_atom_site_refinement_flags_occupancy
Fe01 Fe 0.5 0.28927(3) 0.75 0.01811(14) Uani 1.000000 2 S T P
N002 N 0.58812(12) 0.40052(12) 0.73108(13) 0.0142(4) Uani 1.000000 1 . . .
C003 C 0.54819(14) 0.48957(15) 0.73649(15) 0.0141(5) Uani 1.000000 1 . . .
C004 C 0.68208(16) 0.38891(14) 0.69596(17) 0.0163(5) Uani 1.000000 1 . . .
C005 C 0.68870(16) 0.38530(15) 0.58781(17) 0.0169(5) Uani 1.000000 1 . . .
C006 C 0.76511(16) 0.37480(15) 0.77021(17) 0.0195(5) Uani 1.000000 1 . . .
C007 C 0.60291(15) 0.57959(15) 0.71350(17) 0.0208(5) Uani 1.000000 1 . . .
H00a H 0.6151(8) 0.5787(4) 0.6400(3) 0.0312(8) Uiso 1.000000 1 GR . .
H00b H 0.5638(4) 0.63700(15) 0.7259(9) 0.0312(8) Uiso 1.000000 1 GR . .
H00c H 0.6656(4) 0.5819(5) 0.7596(7) 0.0312(8) Uiso 1.000000 1 GR . .
C008 C 0.54562(16) 0.18414(15) 0.64853(17) 0.0229(6) Uani 1.000000 1 . . .
H008 H 0.58068(16) 0.21109(15) 0.59145(17) 0.0275(7) Uiso 1.000000 1 R . .
C009 C 0.85401(16) 0.35465(15) 0.73364(19) 0.0255(6) Uani 1.000000 1 . . .
H009 H 0.91085(16) 0.34425(15) 0.78291(19) 0.0306(7) Uiso 1.000000 1 R . .
C00A C 0.44409(16) 0.19373(16) 0.63034(17) 0.0239(6) Uani 1.000000 1 . . .
H00d H 0.41864(16) 0.22584(16) 0.56231(17) 0.0287(7) Uiso 1.000000 1 R . .
C00B C 0.77934(17) 0.36487(15) 0.55593(19) 0.0243(6) Uani 1.000000 1 . . .
H00e H 0.78476(17) 0.36146(15) 0.48301(19) 0.0292(7) Uiso 1.000000 1 R . .
C00C C 0.86142(17) 0.34946(16) 0.6279(2) 0.0278(6) Uani 1.000000 1 . . .
H00f H 0.92266(17) 0.33536(16) 0.6046(2) 0.0333(7) Uiso 1.000000 1 R . .
C00D C 0.60071(16) 0.40140(16) 0.50741(17) 0.0239(6) Uani 1.000000 1 . . .
H00g H 0.54149(19) 0.3808(9) 0.5362(4) 0.0358(9) Uiso 1.000000 1 GR . .
H00h H 0.5956(6) 0.4706(2) 0.4892(8) 0.0358(9) Uiso 1.000000 1 GR . .
H00i H 0.6076(5) 0.3634(7) 0.4442(4) 0.0358(9) Uiso 1.000000 1 GR . .
C00E C 0.75851(17) 0.38224(17) 0.88625(17) 0.0286(6) Uani 1.000000 1 . . .
H00j H 0.7314(9) 0.4457(4) 0.9016(2) 0.0429(9) Uiso 1.000000 1 GR . .
H00k H 0.7158(8) 0.3306(6) 0.9068(3) 0.0429(9) Uiso 1.000000 1 GR . .
H00l H 0.8241(2) 0.3752(10) 0.92573(18) 0.0429(9) Uiso 1.000000 1 GR . .
C00F C 0.37202(18) 0.12744(18) 0.67355(18) 0.0323(6) Uani 1.000000 1 . . .
H00m H 0.30681(18) 0.15903(18) 0.66495(18) 0.0388(8) Uiso 1.000000 1 R . .
H00n H 0.36632(18) 0.06653(18) 0.63211(18) 0.0388(8) Uiso 1.000000 1 R . .
C00G C 0.59887(18) 0.10227(17) 0.71000(18) 0.0310(6) Uani 1.000000 1 . . .
H00o H 0.55629(18) 0.04399(17) 0.70469(18) 0.0372(8) Uiso 1.000000 1 R . .
H00p H 0.65867(18) 0.08606(17) 0.67832(18) 0.0372(8) Uiso 1.000000 1 R . .

loop_
_atom_site_aniso_label
_atom_site_aniso_U_11
_atom_site_aniso_U_22
_atom_site_aniso_U_33
_atom_site_aniso_U_12
_atom_site_aniso_U_13
_atom_site_aniso_U_23
Fe01 0.0221(3) 0.0137(3) 0.0197(3) -0.000000 0.0071(2) 0.000000
N002 0.0135(10) 0.0151(10) 0.0145(10) 0.0011(8) 0.0037(8) 0.0006(8)
C003 0.0162(12) 0.0155(12) 0.0103(11) -0.0003(9) 0.0008(9) -0.0006(10)
C004 0.0167(12) 0.0102(12) 0.0226(13) -0.0009(9) 0.0047(10) 0.0008(10)
C005 0.0168(13) 0.0134(12) 0.0213(13) -0.0004(9) 0.0058(10) 0.0002(10)
C006 0.0206(13) 0.0154(13) 0.0218(13) -0.0011(10) 0.0001(11) -0.0026(10)
C007 0.0193(13) 0.0190(13) 0.0248(14) -0.0017(10) 0.0054(11) -0.0013(10)
C008 0.0308(14) 0.0186(14) 0.0210(13) 0.0015(10) 0.0096(11) -0.0026(10)
C009 0.0143(13) 0.0213(14) 0.0390(16) 0.0015(10) -0.0035(11) -0.0027(12)
C00A 0.0278(14) 0.0259(15) 0.0180(13) -0.0039(11) 0.0030(10) -0.0033(10)
C00B 0.0272(14) 0.0217(13) 0.0263(14) -0.0019(11) 0.0119(11) -0.0033(11)
C00C 0.0170(13) 0.0259(14) 0.0421(16) -0.0005(11) 0.0106(12) -0.0081(12)
C00D 0.0250(14) 0.0293(14) 0.0180(13) 0.0031(11) 0.0051(11) 0.0027(11)
C00E 0.0264(15) 0.0305(15) 0.0269(14) -0.0010(11) -0.0035(11) 0.0007(12)
C00F 0.0332(16) 0.0321(15) 0.0315(15) -0.0080(12) 0.0038(12) -0.0032(12)
C00G 0.0374(16) 0.0281(15) 0.0297(15) 0.0084(12) 0.0127(12) 0.0015(12)

loop_
_atom_type_symbol
_atom_type_scat_dispersion_real
_atom_type_scat_dispersion_imag
_atom_type_scat_Cromer_Mann_a1
_atom_type_scat_Cromer_Mann_a2
_atom_type_scat_Cromer_Mann_a3
_atom_type_scat_Cromer_Mann_a4
_atom_type_scat_Cromer_Mann_b1
_atom_type_scat_Cromer_Mann_b2
_atom_type_scat_Cromer_Mann_b3
_atom_type_scat_Cromer_Mann_b4
_atom_type_scat_Cromer_Mann_c
_atom_type_scat_source
_atom_type_scat_dispersion_source
H 0.00000 0.00000 0.49300 0.32291 0.14019 0.04081 10.51090 26.12570 3.14236 57.79970 0.0030380000826 'International Tables Volume C Table 6.1.1.4 (pp. 500-502)' 'Henke, Gullikson and Davis, At. Data and Nucl. Data Tables, 1993, 54, 2'
C 0.00347 0.00161 2.31000 1.02000 1.58860 0.86500 20.84390 10.20750 0.56870 51.65120 0.215599998832 'International Tables Volume C Table 6.1.1.4 (pp. 500-502)' 'Henke, Gullikson and Davis, At. Data and Nucl. Data Tables, 1993, 54, 2'
Fe 0.35822 0.84933 11.76950 7.35730 3.52220 2.30450 4.76110 0.30720 15.35350 76.88050 1.03690004349 'International Tables Volume C Table 6.1.1.4 (pp. 500-502)' 'Henke, Gullikson and Davis, At. Data and Nucl. Data Tables, 1993, 54, 2'
N 0.00653 0.00323 12.21260 3.13220 2.01250 1.16630 0.00570 9.89330 28.99750 0.58260 -11.5290002823 'International Tables Volume C Table 6.1.1.4 (pp. 500-502)' 'Henke, Gullikson and Davis, At. Data and Nucl. Data Tables, 1993, 54, 2'

loop_
_geom_angle_atom_site_label_1
_geom_angle_atom_site_label_2
_geom_angle_atom_site_label_3
_geom_angle
_geom_angle_site_symmetry_1
_geom_angle_site_symmetry_3
N002 Fe01 N002 79.27(10) . 2_656
C008 Fe01 N002 147.60(8) 2_656 .
C008 Fe01 N002 147.60(8) . 2_656
C008 Fe01 N002 102.59(8) 2_656 2_656
C008 Fe01 N002 102.59(8) . .
C008 Fe01 C008 92.79(12) . 2_656
C00A Fe01 N002 124.47(8) 2_656 2_656
C00A Fe01 N002 113.73(8) 2_656 .
C00A Fe01 N002 124.47(8) . .
C00A Fe01 N002 113.73(8) . 2_656
C00A Fe01 C008 84.93(9) . 2_656
C00A Fe01 C008 84.93(9) 2_656 .
C00A Fe01 C008 38.84(8) 2_656 2_656
C00A Fe01 C008 38.84(8) . .
C00A Fe01 C00A 102.08(13) 2_656 .
C003 N002 Fe01 115.72(13) . 2_656
C004 N002 Fe01 122.88(13) . 2_656
C004 N002 C003 120.55(17) . .
C003 C003 N002 114.48(11) 2_656 .
C007 C003 N002 121.46(18) . .
C005 C004 N002 119.56(19) . .
C006 C004 N002 119.35(19) . .
C006 C004 C005 121.0(2) . .
C00B C005 C004 118.4(2) . .
C00D C005 C004 121.57(19) . .
C00D C005 C00B 120.1(2) . .
C009 C006 C004 118.1(2) . .
C00E C006 C004 120.8(2) . .
C00E C006 C009 121.0(2) . .
H00a C007 C003 109.5 . .
H00b C007 C003 109.5 . .
H00b C007 H00a 109.5 . .
H00c C007 C003 109.5 . .
H00c C007 H00a 109.5 . .
H00c C007 H00b 109.5 . .
H008 C008 Fe01 114.33(6) . 2_656
C00A C008 Fe01 70.32(12) . 2_656
C00A C008 H008 114.33(13) . .
C00G C008 Fe01 110.75(15) . 2_656
C00G C008 H008 114.33(13) . .
C00G C008 C00A 124.5(2) . .
H009 C009 C006 119.19(13) . .
C00C C009 C006 121.6(2) . .
C00C C009 H009 119.19(14) . .
C008 C00A Fe01 70.84(12) . .
H00d C00A Fe01 114.65(6) . .
H00d C00A C008 114.65(13) . .
C00F C00A Fe01 107.86(14) . .
C00F C00A C008 125.2(2) . .
C00F C00A H00d 114.65(13) . .
H00e C00B C005 119.28(14) . .
C00C C00B C005 121.4(2) . .
C00C C00B H00e 119.28(14) . .
C00B C00C C009 119.5(2) . .
H00f C00C C009 120.25(14) . .
H00f C00C C00B 120.25(14) . .
H00g C00D C005 109.5 . .
H00h C00D C005 109.5 . .
H00h C00D H00g 109.5 . .
H00i C00D C005 109.5 . .
H00i C00D H00g 109.5 . .
H00i C00D H00h 109.5 . .
H00j C00E C006 109.5 . .
H00k C00E C006 109.5 . .
H00k C00E H00j 109.5 . .
H00l C00E C006 109.5 . .
H00l C00E H00j 109.5 . .
H00l C00E H00k 109.5 . .
H00m C00F C00A 108.92(13) . .
H00n C00F C00A 108.92(12) . .
H00n C00F H00m 107.7 . .
C00G C00F C00A 113.3(2) 2_656 .
C00G C00F H00m 108.92(13) 2_656 .
C00G C00F H00n 108.92(13) 2_656 .
C00F C00G C008 112.81(19) 2_656 .
H00o C00G C008 109.03(13) . .
H00o C00G C00F 109.03(13) . 2_656
H00p C00G C008 109.03(13) . .
H00p C00G C00F 109.03(13) . 2_656
H00p C00G H00o 107.8 . .

loop_
_geom_bond_atom_site_label_1
_geom_bond_atom_site_label_2
_geom_bond_distance
_geom_bond_site_symmetry_2
Fe01 N002 1.9871(17) 2_656
Fe01 N002 1.9871(17) .
Fe01 C008 2.097(2) .
Fe01 C008 2.097(2) 2_656
Fe01 C00A 2.090(2) .
Fe01 C00A 2.090(2) 2_656
N002 C003 1.348(2) .
N002 C004 1.433(3) .
C003 C003 1.414(4) 2_656
C003 C007 1.499(3) .
C004 C005 1.404(3) .
C004 C006 1.402(3) .
C005 C00B 1.391(3) .
C005 C00D 1.501(3) .
C006 C009 1.394(3) .
C006 C00E 1.508(3) .
C007 H00a 0.9800 .
C007 H00b 0.9800 .
C007 H00c 0.9800 .
C008 H008 1.0000 .
C008 C00A 1.392(3) .
C008 C00G 1.509(3) .
C009 H009 0.9500 .
C009 C00C 1.377(3) .
C00A H00d 1.0000 .
C00A C00F 1.506(3) .
C00B H00e 0.9500 .
C00B C00C 1.378(3) .
C00C H00f 0.9500 .
C00D H00g 0.9800 .
C00D H00h 0.9800 .
C00D H00i 0.9800 .
C00E H00j 0.9800 .
C00E H00k 0.9800 .
C00E H00l 0.9800 .
C00F H00m 0.9900 .
C00F H00n 0.9900 .
C00F C00G 1.536(3) 2_656
C00G H00o 0.9900 .
C00G H00p 0.9900 .
